data_4502787
loop_
_publ_author_name
'Bhattacharya, Suman'
'Saha, Binoy K.'

_publ_section_title
;
 Isostructurality in the Guest Free Forms and in the Clathrates of
 1,3,5-Triethyl-2,4,6-tris(4-halophenoxy)methylbenzenes
;
_journal_issue 1
_journal_name_full 'Crystal Growth &amp; Design'
_journal_page_first 169
_journal_paper_doi 10.1021/cg2009144
_journal_volume 12
_journal_year 2012
_chemical_formula_moiety 'C33 H33 I3 O3, C6 H6'
_chemical_formula_sum 'C39 H39 I3 O3'
_chemical_formula_weight 936.40
_chemical_name_common '1I, benzene'
_chemical_name_systematic
;
1,3,5-triethyl-2,4,6-tris(4-iodophenoxy)methylbenzene, benzene
;
_space_group_crystal_system triclinic
_space_group_IT_number 2
_space_group_name_Hall '-P 1'
_space_group_name_H-M_alt 'P -1'
_symmetry_space_group_name_Hall '-P 1'
_symmetry_space_group_name_H-M 'P -1'
_atom_sites_solution_hydrogens geom
_atom_sites_solution_primary direct
_atom_sites_solution_secondary difmap
_audit_creation_date 2011-09-21
_audit_creation_method
;
  Olex2 1.1
  (compiled 2011.08.18 svn.r1932, GUI svn.r3819)
;
_cell_angle_alpha 89.969(7)
_cell_angle_beta 73.364(7)
_cell_angle_gamma 88.729(6)
_cell_formula_units_Z 2
_cell_length_a 9.8957(7)
_cell_length_b 13.5157(12)
_cell_length_c 14.7007(12)
_cell_measurement_reflns_used 4527
_cell_measurement_temperature 298(2)
_cell_measurement_theta_max 29.1447
_cell_measurement_theta_min 2.5910
_cell_volume 1883.4(3)
_computing_cell_refinement
;
CrysAlisPro, Oxford Diffraction Ltd.,
Version 1.171.33.66 (release 28-04-2010 CrysAlis171 .NET)
(compiled Apr 28 2010,14:27:37)
;
_computing_data_collection
;
CrysAlisPro, Oxford Diffraction Ltd.,
Version 1.171.33.66 (release 28-04-2010 CrysAlis171 .NET)
(compiled Apr 28 2010,14:27:37)
;
_computing_data_reduction
;
CrysAlisPro, Oxford Diffraction Ltd.,
Version 1.171.33.66 (release 28-04-2010 CrysAlis171 .NET)
(compiled Apr 28 2010,14:27:37)
;
_computing_molecular_graphics
;
O. V. Dolomanov, L. J. Bourhis, R. J. Gildea, J. A. K. Howard and H. Puschmann,
OLEX2: a complete structure solution, refinement and analysis program.
J. Appl. Cryst. (2009). 42, 339-341.
;
_computing_publication_material
;
O. V. Dolomanov, L. J. Bourhis, R. J. Gildea, J. A. K. Howard and H. Puschmann,
OLEX2: a complete structure solution, refinement and analysis program.
J. Appl. Cryst. (2009). 42, 339-341.
;
_computing_structure_refinement
;
XL, G.M. Sheldrick, Acta Cryst.
(2008). A64, 112-122
;
_computing_structure_solution 'SHELXS-97 (Sheldrick, 1990)'
_diffrn_ambient_temperature 298(2)
_diffrn_detector_area_resol_mean 15.9821
_diffrn_measured_fraction_theta_full 0.999
_diffrn_measured_fraction_theta_max 0.837
_diffrn_measurement_details
;
  1 omega  -51.00   46.00   1.0000   45.0000
omega____ theta____ kappa____ phi______ frames
    -      -17.1835   84.0000 -156.0000 97

  2 omega   10.00   49.00   1.0000   45.0000
omega____ theta____ kappa____ phi______ frames
    -      -17.1835   77.0000  -30.0000 39

  3 omega  -80.00   12.00   1.0000   45.0000
omega____ theta____ kappa____ phi______ frames
    -      -17.1835  -77.0000  -60.0000 92

  4 omega  -87.00    9.00   1.0000   45.0000
omega____ theta____ kappa____ phi______ frames
    -      -17.1835  -77.0000   90.0000 96

  5 omega  -18.00   11.00   1.0000   45.0000
omega____ theta____ kappa____ phi______ frames
    -      -17.1835  -84.0000  -23.0000 29

  6 omega   35.00   62.00   1.0000   45.0000
omega____ theta____ kappa____ phi______ frames
    -       18.9022  179.0000 -120.0000 27
;
_diffrn_measurement_device_type 'Xcalibur, Eos'
_diffrn_measurement_method '\w scans'
_diffrn_orient_matrix_UB_11 -0.0652270000
_diffrn_orient_matrix_UB_12 -0.0039295000
_diffrn_orient_matrix_UB_13 0.0357698000
_diffrn_orient_matrix_UB_21 -0.0322137000
_diffrn_orient_matrix_UB_22 0.0329055000
_diffrn_orient_matrix_UB_23 -0.0255886000
_diffrn_orient_matrix_UB_31 -0.0175235000
_diffrn_orient_matrix_UB_32 -0.0407106000
_diffrn_orient_matrix_UB_33 -0.0245290000
_diffrn_radiation_monochromator graphite
_diffrn_radiation_type 'Mo K\a'
_diffrn_radiation_wavelength 0.7107
_diffrn_reflns_av_R_equivalents 0.0371
_diffrn_reflns_av_unetI/netI 0.1312
_diffrn_reflns_limit_h_max 13
_diffrn_reflns_limit_h_min -12
_diffrn_reflns_limit_k_max 18
_diffrn_reflns_limit_k_min -17
_diffrn_reflns_limit_l_max 20
_diffrn_reflns_limit_l_min -18
_diffrn_reflns_number 15209
_diffrn_reflns_theta_full 25.00
_diffrn_reflns_theta_max 29.21
_diffrn_reflns_theta_min 2.60
_diffrn_source 'Enhance (Mo) X-ray Source'
_exptl_absorpt_coefficient_mu 2.523
_exptl_absorpt_correction_T_max 0.702
_exptl_absorpt_correction_T_min 0.551
_exptl_absorpt_correction_type multi-scan
_exptl_absorpt_process_details
;
CrysAlisPro, Oxford Diffraction Ltd.,
Version 1.171.33.66 (release 28-04-2010 CrysAlis171 .NET)
(compiled Apr 28 2010,14:27:37)
Empirical absorption correction using spherical harmonics,
 implemented in SCALE3 ABSPACK scaling algorithm.
;
_exptl_crystal_colour colorless
_exptl_crystal_density_diffrn 1.651
_exptl_crystal_density_method 'not measured'
_exptl_crystal_description block
_exptl_crystal_F_000 912
_exptl_crystal_size_max 0.27
_exptl_crystal_size_mid 0.20
_exptl_crystal_size_min 0.14
_refine_diff_density_max 1.199
_refine_diff_density_min -1.041
_refine_diff_density_rms 0.071
_refine_ls_extinction_method none
_refine_ls_goodness_of_fit_ref 0.771
_refine_ls_hydrogen_treatment constr
_refine_ls_matrix_type full
_refine_ls_number_parameters 428
_refine_ls_number_reflns 10223
_refine_ls_number_restraints 0
_refine_ls_restrained_S_all 0.771
_refine_ls_R_factor_all 0.1319
_refine_ls_R_factor_gt 0.0397
_refine_ls_shift/su_max 0.001
_refine_ls_shift/su_mean 0.000
_refine_ls_structure_factor_coef Fsqd
_refine_ls_weighting_details 'calc w=1/[\s^2^(Fo^2^)+(0.0415P)^2^+0.0000P] where P=(Fo^2^+2Fc^2^)/3'
_refine_ls_weighting_scheme calc
_refine_ls_wR_factor_gt 0.0835
_refine_ls_wR_factor_ref 0.0935
_reflns_number_gt 3190
_reflns_number_total 10223
_reflns_threshold_expression >2sigma(I)
_cod_data_source_file cg2009144_si_001.cif
_cod_data_source_block 1I.benzene
_cod_database_code 4502787

loop_
_space_group_symop_id
_space_group_symop_operation_xyz
1 'x, y, z'
2 '-x, -y, -z'

loop_
_atom_site_label
_atom_site_type_symbol
_atom_site_fract_x
_atom_site_fract_y
_atom_site_fract_z
_atom_site_U_iso_or_equiv
_atom_site_adp_type
_atom_site_occupancy
_atom_site_symmetry_multiplicity
_atom_site_calc_flag
_atom_site_refinement_flags
_atom_site_disorder_assembly
_atom_site_disorder_group
I3 I 0.77722(4) 1.54247(3) 0.00560(3) 0.08869(17) Uani 1 1 d . . .
I2 I -0.42966(4) 1.29364(4) 0.89082(3) 0.09445(17) Uani 1 1 d . . .
I1 I 0.90069(5) 0.47177(3) 0.66870(4) 0.1107(2) Uani 1 1 d . . .
O2 O 0.1968(3) 1.1858(2) 0.6835(2) 0.0567(9) Uani 1 1 d . . .
O1 O 0.7250(4) 0.9117(2) 0.6316(2) 0.0649(10) Uani 1 1 d . . .
O3 O 0.6287(4) 1.2754(2) 0.3625(3) 0.0747(11) Uani 1 1 d . . .
C22 C 0.0628(5) 1.2111(3) 0.7356(3) 0.0448(12) Uani 1 1 d . . .
C16 C 0.7608(5) 0.8130(4) 0.6347(4) 0.0539(13) Uani 1 1 d . . .
C2 C 0.4950(5) 1.0765(3) 0.6467(3) 0.0463(12) Uani 1 1 d . . .
C5 C 0.6303(5) 1.2135(3) 0.5130(3) 0.0640(16) Uani 1 1 d . . .
C3 C 0.4420(5) 1.1736(3) 0.6515(3) 0.0461(12) Uani 1 1 d . . .
C10 C 0.4250(5) 1.0015(3) 0.7238(3) 0.0559(14) Uani 1 1 d . . .
H10A H 0.3242 1.0154 0.7452 0.067 Uiso 1 1 calc R . .
H10B H 0.4394 0.9353 0.6967 0.067 Uiso 1 1 calc R . .
C31 C 0.7318(6) 1.4524(3) 0.1260(3) 0.0578(14) Uani 1 1 d . . .
C28 C 0.6683(6) 1.3354(4) 0.2852(4) 0.0632(15) Uani 1 1 d . . .
C4 C 0.5079(5) 1.2420(3) 0.5815(3) 0.0491(12) Uani 1 1 d . . .
C19 C 0.8429(5) 0.6193(4) 0.6539(4) 0.0635(15) Uani 1 1 d . . .
C32 C 0.8129(6) 1.4556(4) 0.1853(4) 0.0670(16) Uani 1 1 d . . .
H32 H 0.8896 1.4972 0.1717 0.080 Uiso 1 1 calc R . .
C33 C 0.7838(5) 1.3973(4) 0.2671(4) 0.0687(16) Uani 1 1 d . . .
H33 H 0.8399 1.3998 0.3081 0.082 Uiso 1 1 calc R . .
C26 C -0.1803(5) 1.2130(3) 0.7360(4) 0.0574(14) Uani 1 1 d . . .
H26 H -0.2489 1.1999 0.7059 0.069 Uiso 1 1 calc R . .
C23 C 0.0225(5) 1.2531(3) 0.8246(3) 0.0502(12) Uani 1 1 d . . .
H23 H 0.0900 1.2677 0.8551 0.060 Uiso 1 1 calc R . .
C1 C 0.6116(5) 1.0470(3) 0.5733(3) 0.0600(15) Uani 1 1 d . . .
C8 C 0.3085(5) 1.2043(4) 0.7249(3) 0.0549(13) Uani 1 1 d . . .
H8A H 0.2966 1.1661 0.7824 0.066 Uiso 1 1 calc R . .
H8B H 0.3099 1.2740 0.7404 0.066 Uiso 1 1 calc R . .
C6 C 0.6823(6) 1.1154(4) 0.5079(4) 0.089(2) Uani 1 1 d . . .
C27 C -0.0407(5) 1.1913(3) 0.6923(3) 0.0552(13) Uani 1 1 d . . .
H27 H -0.0151 1.1625 0.6321 0.066 Uiso 1 1 calc R . .
C25 C -0.2165(5) 1.2543(3) 0.8247(4) 0.0530(13) Uani 1 1 d . . .
C24 C -0.1179(5) 1.2734(3) 0.8686(3) 0.0543(13) Uani 1 1 d . . .
H24 H -0.1449 1.3008 0.9293 0.065 Uiso 1 1 calc R . .
C9 C 0.6988(6) 1.2848(4) 0.4348(4) 0.0701(16) Uani 1 1 d . . .
H9A H 0.6887 1.3521 0.4593 0.084 Uiso 1 1 calc R A .
H9B H 0.7985 1.2686 0.4093 0.084 Uiso 1 1 calc R . .
C17 C 0.7629(5) 0.7444(3) 0.5658(4) 0.0583(14) Uani 1 1 d . . .
H17 H 0.7365 0.7627 0.5122 0.070 Uiso 1 1 calc R . .
C18 C 0.8048(5) 0.6469(3) 0.5763(4) 0.0656(15) Uani 1 1 d . . .
H18 H 0.8065 0.6004 0.5294 0.079 Uiso 1 1 calc R . .
C21 C 0.8005(5) 0.7843(4) 0.7135(4) 0.0654(15) Uani 1 1 d . . .
H21 H 0.7988 0.8301 0.7610 0.078 Uiso 1 1 calc R . .
C7 C 0.6585(6) 0.9381(3) 0.5607(3) 0.0668(16) Uani 1 1 d . . .
H7A H 0.5774 0.8970 0.5663 0.080 Uiso 1 1 calc R A .
H7B H 0.7240 0.9275 0.4981 0.080 Uiso 1 1 calc R . .
C11 C 0.4842(6) 1.0053(4) 0.8083(4) 0.0796(17) Uani 1 1 d . . .
H11A H 0.5824 0.9863 0.7884 0.119 Uiso 1 1 calc R . .
H11B H 0.4340 0.9606 0.8563 0.119 Uiso 1 1 calc R . .
H11C H 0.4737 1.0714 0.8337 0.119 Uiso 1 1 calc R . .
C12 C 0.4489(5) 1.3463(3) 0.5827(4) 0.0594(14) Uani 1 1 d . . .
H12A H 0.3480 1.3458 0.6129 0.071 Uiso 1 1 calc R . .
H12B H 0.4636 1.3680 0.5178 0.071 Uiso 1 1 calc R . .
C29 C 0.5879(7) 1.3356(4) 0.2245(4) 0.0805(19) Uani 1 1 d . . .
H29 H 0.5099 1.2951 0.2375 0.097 Uiso 1 1 calc R . .
C13 C 0.5143(6) 1.4200(4) 0.6341(4) 0.0871(19) Uani 1 1 d . . .
H13A H 0.6144 1.4206 0.6051 0.131 Uiso 1 1 calc R . .
H13B H 0.4953 1.4014 0.6995 0.131 Uiso 1 1 calc R . .
H13C H 0.4746 1.4848 0.6302 0.131 Uiso 1 1 calc R . .
C20 C 0.8432(6) 0.6863(4) 0.7223(4) 0.0701(16) Uani 1 1 d . . .
H20 H 0.8717 0.6673 0.7748 0.084 Uiso 1 1 calc R . .
C30 C 0.6164(6) 1.3927(4) 0.1449(4) 0.0761(17) Uani 1 1 d . . .
H30 H 0.5593 1.3914 0.1045 0.091 Uiso 1 1 calc R . .
C15A C 0.9260(14) 1.0826(19) 0.444(2) 0.107(9) Uani 0.50 1 d P A 1
H15A H 1.0035 1.0605 0.3914 0.161 Uiso 0.50 1 calc PR A 1
H15B H 0.9194 1.0402 0.4972 0.161 Uiso 0.50 1 calc PR A 1
H15C H 0.9412 1.1493 0.4604 0.161 Uiso 0.50 1 calc PR A 1
C37 C 0.9601(11) 0.8067(5) 0.9260(5) 0.100(2) Uani 1 1 d . . .
H37 H 0.9909 0.7422 0.9323 0.120 Uiso 1 1 calc R . .
C38 C 0.8216(9) 0.8299(5) 0.9601(5) 0.099(2) Uani 1 1 d . . .
H38 H 0.7590 0.7827 0.9923 0.118 Uiso 1 1 calc R . .
C34 C 0.8673(13) 0.9887(5) 0.9038(6) 0.137(3) Uani 1 1 d . . .
H34 H 0.8358 1.0522 0.8947 0.164 Uiso 1 1 calc R . .
C36 C 1.0542(9) 0.8736(7) 0.8835(6) 0.131(3) Uani 1 1 d . . .
H36 H 1.1499 0.8572 0.8619 0.157 Uiso 1 1 calc R . .
C39 C 0.7751(8) 0.9190(7) 0.9478(4) 0.106(2) Uani 1 1 d . . .
H39 H 0.6791 0.9343 0.9691 0.127 Uiso 1 1 calc R . .
C14A C 0.7861(10) 1.0788(8) 0.4149(10) 0.047(3) Uani 0.50 1 d P A 1
H14A H 0.7873 1.1227 0.3625 0.056 Uiso 0.50 1 calc PR A 1
H14B H 0.7661 1.0122 0.3990 0.056 Uiso 0.50 1 calc PR A 1
C35 C 1.0071(12) 0.9635(7) 0.8733(8) 0.173(4) Uani 1 1 d . . .
H35 H 1.0712 1.0113 0.8443 0.207 Uiso 1 1 calc R . .
C14B C 0.8709(18) 1.0701(9) 0.3607(9) 0.091(5) Uani 0.50 1 d P A 2
H14C H 0.9675 1.0556 0.3264 0.136 Uiso 0.50 1 calc PR A 2
H14D H 0.8351 1.1231 0.3301 0.136 Uiso 0.50 1 calc PR A 2
H14E H 0.8157 1.0123 0.3618 0.136 Uiso 0.50 1 calc PR A 2
C15B C 0.8624(17) 1.0989(12) 0.4565(15) 0.061(4) Uani 0.50 1 d P A 2
H15D H 0.9120 1.1598 0.4577 0.073 Uiso 0.50 1 calc PR A 2
H15E H 0.9010 1.0475 0.4884 0.073 Uiso 0.50 1 calc PR A 2

loop_
_atom_site_aniso_label
_atom_site_aniso_U_11
_atom_site_aniso_U_22
_atom_site_aniso_U_33
_atom_site_aniso_U_23
_atom_site_aniso_U_13
_atom_site_aniso_U_12
I3 0.0872(3) 0.0833(3) 0.0792(3) 0.0333(2) 0.0017(2) 0.0086(2)
I2 0.0488(2) 0.1337(4) 0.0952(3) -0.0255(3) -0.0123(2) 0.0096(2)
I1 0.1226(4) 0.0496(2) 0.1903(5) 0.0326(3) -0.0935(4) -0.0038(2)
O2 0.044(2) 0.074(2) 0.049(2) -0.0147(17) -0.0093(17) 0.0051(17)
O1 0.081(3) 0.041(2) 0.071(2) -0.0009(18) -0.019(2) 0.0112(18)
O3 0.085(3) 0.061(2) 0.068(3) 0.028(2) -0.004(2) -0.020(2)
C22 0.043(3) 0.040(3) 0.051(3) -0.004(2) -0.012(3) 0.005(2)
C16 0.053(3) 0.050(3) 0.054(3) 0.008(3) -0.007(3) 0.001(3)
C2 0.049(3) 0.046(3) 0.042(3) 0.006(2) -0.010(2) 0.002(2)
C5 0.072(4) 0.042(3) 0.058(3) 0.013(3) 0.012(3) 0.013(3)
C3 0.048(3) 0.044(3) 0.045(3) -0.004(2) -0.013(2) 0.005(2)
C10 0.059(3) 0.052(3) 0.054(3) 0.005(3) -0.011(3) 0.003(3)
C31 0.065(4) 0.043(3) 0.054(3) 0.011(3) 0.001(3) 0.009(3)
C28 0.065(4) 0.042(3) 0.069(4) 0.009(3) 0.002(3) -0.002(3)
C4 0.054(3) 0.041(3) 0.051(3) -0.004(2) -0.014(3) 0.010(3)
C19 0.065(4) 0.046(3) 0.087(4) 0.018(3) -0.035(3) -0.008(3)
C32 0.054(3) 0.063(4) 0.076(4) 0.019(3) -0.006(3) 0.000(3)
C33 0.052(3) 0.066(3) 0.087(4) 0.029(3) -0.018(3) 0.001(3)
C26 0.047(3) 0.060(3) 0.070(4) -0.002(3) -0.025(3) 0.000(3)
C23 0.045(3) 0.052(3) 0.056(3) -0.007(3) -0.018(3) 0.005(2)
C1 0.071(4) 0.042(3) 0.052(3) 0.009(3) 0.004(3) 0.016(3)
C8 0.049(3) 0.061(3) 0.053(3) -0.008(3) -0.012(3) 0.005(3)
C6 0.097(5) 0.056(4) 0.078(4) 0.021(3) 0.031(4) 0.018(3)
C27 0.065(4) 0.057(3) 0.043(3) -0.013(2) -0.014(3) 0.000(3)
C25 0.044(3) 0.052(3) 0.058(4) 0.001(3) -0.008(3) 0.004(3)
C24 0.058(3) 0.055(3) 0.046(3) -0.008(2) -0.010(3) 0.010(3)
C9 0.076(4) 0.049(3) 0.073(4) 0.024(3) -0.003(3) 0.002(3)
C17 0.078(4) 0.043(3) 0.058(3) 0.004(3) -0.027(3) 0.011(3)
C18 0.081(4) 0.040(3) 0.083(4) 0.003(3) -0.037(3) 0.000(3)
C21 0.076(4) 0.057(3) 0.065(4) 0.002(3) -0.023(3) -0.003(3)
C7 0.094(4) 0.047(3) 0.048(3) 0.009(3) -0.005(3) 0.017(3)
C11 0.086(4) 0.096(4) 0.055(4) 0.017(3) -0.017(3) 0.006(4)
C12 0.057(3) 0.048(3) 0.070(3) -0.004(3) -0.015(3) 0.012(3)
C29 0.090(5) 0.072(4) 0.071(4) 0.004(4) -0.007(4) -0.043(4)
C13 0.098(5) 0.054(3) 0.121(5) -0.020(3) -0.050(4) 0.017(3)
C20 0.080(4) 0.059(4) 0.082(4) 0.020(3) -0.039(3) 0.000(3)
C30 0.093(5) 0.074(4) 0.056(4) 0.004(3) -0.012(3) -0.026(4)
C15A 0.027(9) 0.169(18) 0.135(19) 0.033(13) -0.039(12) 0.015(10)
C37 0.156(8) 0.068(5) 0.082(5) 0.016(4) -0.044(5) 0.000(6)
C38 0.108(6) 0.078(5) 0.099(5) 0.027(4) -0.010(5) -0.013(5)
C34 0.181(9) 0.064(5) 0.143(7) 0.022(5) -0.012(7) 0.025(6)
C36 0.098(6) 0.114(7) 0.171(8) 0.027(6) -0.025(6) 0.006(6)
C39 0.110(6) 0.128(7) 0.073(5) 0.005(5) -0.017(4) 0.022(6)
C14A 0.042(6) 0.041(6) 0.051(7) 0.012(6) -0.003(7) -0.004(6)
C35 0.126(8) 0.094(7) 0.255(11) 0.028(7) 0.016(8) -0.012(7)
C14B 0.076(10) 0.072(8) 0.093(11) -0.012(8) 0.026(10) 0.005(8)
C15B 0.048(10) 0.056(8) 0.091(12) 0.006(7) -0.040(12) -0.006(9)

loop_
_atom_type_symbol
_atom_type_description
_atom_type_scat_dispersion_real
_atom_type_scat_dispersion_imag
_atom_type_scat_source
C C 0.0033 0.0016 'International Tables Vol C Tables 4.2.6.8 and 6.1.1.4'
H H 0.0000 0.0000 'International Tables Vol C Tables 4.2.6.8 and 6.1.1.4'
O O 0.0106 0.0060 'International Tables Vol C Tables 4.2.6.8 and 6.1.1.4'
I I -0.4742 1.8119 'International Tables Vol C Tables 4.2.6.8 and 6.1.1.4'

loop_
_geom_angle_atom_site_label_1
_geom_angle_atom_site_label_2
_geom_angle_atom_site_label_3
_geom_angle
C22 O2 C8 117.5(4)
C16 O1 C7 115.7(4)
C28 O3 C9 118.3(4)
O2 C22 C23 126.8(5)
O2 C22 C27 115.0(4)
C23 C22 C27 118.3(4)
O1 C16 C21 115.5(5)
C17 C16 O1 125.2(5)
C17 C16 C21 119.2(5)
C3 C2 C10 120.1(4)
C1 C2 C3 120.5(4)
C1 C2 C10 119.4(4)
C4 C5 C6 120.9(4)
C4 C5 C9 119.5(4)
C6 C5 C9 119.1(4)
C2 C3 C4 119.7(4)
C2 C3 C8 121.2(4)
C4 C3 C8 118.9(4)
C2 C10 H10A 109.2
C2 C10 H10B 109.2
H10A C10 H10B 107.9
C11 C10 C2 112.1(4)
C11 C10 H10A 109.2
C11 C10 H10B 109.2
C32 C31 I3 119.9(4)
C32 C31 C30 120.8(4)
C30 C31 I3 119.4(5)
O3 C28 C33 123.7(6)
C29 C28 O3 117.3(5)
C29 C28 C33 119.0(5)
C5 C4 C3 119.0(4)
C5 C4 C12 120.3(4)
C3 C4 C12 120.7(4)
C18 C19 I1 119.6(4)
C18 C19 C20 120.5(5)
C20 C19 I1 119.9(4)
C31 C32 H32 119.4
C31 C32 C33 121.1(5)
C33 C32 H32 119.4
C28 C33 C32 118.0(5)
C28 C33 H33 121.0
C32 C33 H33 121.0
C27 C26 H26 120.7
C25 C26 H26 120.7
C25 C26 C27 118.5(5)
C22 C23 H23 120.0
C22 C23 C24 119.9(5)
C24 C23 H23 120.0
C2 C1 C7 120.6(4)
C6 C1 C2 120.0(4)
C6 C1 C7 119.4(4)
O2 C8 C3 105.8(4)
O2 C8 H8A 110.6
O2 C8 H8B 110.6
C3 C8 H8A 110.6
C3 C8 H8B 110.6
H8A C8 H8B 108.7
C5 C6 C14A 118.6(5)
C5 C6 C15B 116.0(7)
C1 C6 C5 119.6(4)
C1 C6 C14A 119.2(5)
C1 C6 C15B 118.9(7)
C14A C6 C15B 40.1(8)
C22 C27 H27 119.2
C26 C27 C22 121.5(4)
C26 C27 H27 119.2
C26 C25 I2 119.1(4)
C24 C25 I2 119.9(4)
C24 C25 C26 121.0(5)
C23 C24 H24 119.6
C25 C24 C23 120.8(5)
C25 C24 H24 119.6
O3 C9 C5 107.0(4)
O3 C9 H9A 110.3
O3 C9 H9B 110.3
C5 C9 H9A 110.3
C5 C9 H9B 110.3
H9A C9 H9B 108.6
C16 C17 H17 120.2
C16 C17 C18 119.7(5)
C18 C17 H17 120.2
C19 C18 C17 120.7(5)
C19 C18 H18 119.6
C17 C18 H18 119.6
C16 C21 H21 119.9
C16 C21 C20 120.2(5)
C20 C21 H21 119.9
O1 C7 C1 109.2(4)
O1 C7 H7A 109.8
O1 C7 H7B 109.8
C1 C7 H7A 109.8
C1 C7 H7B 109.8
H7A C7 H7B 108.3
C10 C11 H11A 109.5
C10 C11 H11B 109.5
C10 C11 H11C 109.5
H11A C11 H11B 109.5
H11A C11 H11C 109.5
H11B C11 H11C 109.5
C4 C12 H12A 108.8
C4 C12 H12B 108.8
C4 C12 C13 113.9(4)
H12A C12 H12B 107.7
C13 C12 H12A 108.8
C13 C12 H12B 108.8
C28 C29 H29 118.6
C28 C29 C30 122.8(5)
C30 C29 H29 118.6
C12 C13 H13A 109.5
C12 C13 H13B 109.5
C12 C13 H13C 109.5
H13A C13 H13B 109.5
H13A C13 H13C 109.5
H13B C13 H13C 109.5
C19 C20 C21 119.8(5)
C19 C20 H20 120.1
C21 C20 H20 120.1
C31 C30 H30 120.8
C29 C30 C31 118.3(6)
C29 C30 H30 120.8
C38 C37 H37 119.1
C36 C37 H37 119.1
C36 C37 C38 121.8(7)
C37 C38 H38 120.0
C39 C38 C37 120.1(7)
C39 C38 H38 120.0
C39 C34 H34 120.8
C39 C34 C35 118.5(8)
C35 C34 H34 120.8
C37 C36 H36 121.1
C35 C36 C37 117.8(8)
C35 C36 H36 121.1
C38 C39 C34 119.8(8)
C38 C39 H39 120.1
C34 C39 H39 120.1
C6 C14A C15A 99.3(15)
C6 C14A H14A 111.9
C6 C14A H14B 111.9
C15A C14A H14A 111.9
C15A C14A H14B 111.9
H14A C14A H14B 109.6
C34 C35 H35 119.0
C36 C35 C34 122.0(8)
C36 C35 H35 119.0
H14C C14B H14D 109.5
H14C C14B H14E 109.5
H14D C14B H14E 109.5
C15B C14B H14C 109.5
C15B C14B H14D 109.5
C15B C14B H14E 109.5
C6 C15B H15D 111.2
C6 C15B H15E 111.2
C14B C15B C6 102.7(16)
C14B C15B H15D 111.2
C14B C15B H15E 111.2
H15D C15B H15E 109.1

loop_
_geom_bond_atom_site_label_1
_geom_bond_atom_site_label_2
_geom_bond_distance
I3 C31 2.093(5)
I2 C25 2.111(5)
I1 C19 2.090(5)
O2 C22 1.364(5)
O2 C8 1.433(5)
O1 C16 1.376(5)
O1 C7 1.424(6)
O3 C28 1.364(6)
O3 C9 1.433(6)
C22 C23 1.373(6)
C22 C27 1.383(6)
C16 C17 1.370(6)
C16 C21 1.378(7)
C2 C3 1.397(6)
C2 C10 1.540(6)
C2 C1 1.386(6)
C5 C4 1.382(6)
C5 C6 1.405(6)
C5 C9 1.514(6)
C3 C4 1.408(6)
C3 C8 1.497(6)
C10 H10A 0.9700
C10 H10B 0.9700
C10 C11 1.520(6)
C31 C32 1.345(7)
C31 C30 1.374(7)
C28 C33 1.395(7)
C28 C29 1.356(7)
C4 C12 1.512(6)
C19 C18 1.349(7)
C19 C20 1.355(7)
C32 H32 0.9300
C32 C33 1.400(6)
C33 H33 0.9300
C26 H26 0.9300
C26 C27 1.372(6)
C26 C25 1.366(6)
C23 H23 0.9300
C23 C24 1.376(6)
C1 C6 1.383(6)
C1 C7 1.529(6)
C8 H8A 0.9700
C8 H8B 0.9700
C6 C14A 1.531(13)
C6 C15B 1.735(17)
C27 H27 0.9300
C25 C24 1.343(6)
C24 H24 0.9300
C9 H9A 0.9700
C9 H9B 0.9700
C17 H17 0.9300
C17 C18 1.395(6)
C18 H18 0.9300
C21 H21 0.9300
C21 C20 1.397(7)
C7 H7A 0.9700
C7 H7B 0.9700
C11 H11A 0.9600
C11 H11B 0.9600
C11 H11C 0.9600
C12 H12A 0.9700
C12 H12B 0.9700
C12 C13 1.513(6)
C29 H29 0.9300
C29 C30 1.366(7)
C13 H13A 0.9600
C13 H13B 0.9600
C13 H13C 0.9600
C20 H20 0.9300
C30 H30 0.9300
C15A H15A 0.9600
C15A H15B 0.9600
C15A H15C 0.9600
C15A C14A 1.561(19)
C37 H37 0.9300
C37 C38 1.348(9)
C37 C36 1.333(8)
C38 H38 0.9300
C38 C39 1.310(9)
C34 H34 0.9300
C34 C39 1.355(9)
C34 C35 1.361(11)
C36 H36 0.9300
C36 C35 1.317(10)
C39 H39 0.9300
C14A H14A 0.9700
C14A H14B 0.9700
C35 H35 0.9300
C14B H14C 0.9600
C14B H14D 0.9600
C14B H14E 0.9600
C14B C15B 1.44(3)
C15B H15D 0.9700
C15B H15E 0.9700

loop_
_geom_torsion_atom_site_label_1
_geom_torsion_atom_site_label_2
_geom_torsion_atom_site_label_3
_geom_torsion_atom_site_label_4
_geom_torsion
I3 C31 C32 C33 179.0(4)
I3 C31 C30 C29 -179.2(4)
I2 C25 C24 C23 -176.6(3)
I1 C19 C18 C17 178.6(4)
I1 C19 C20 C21 -178.1(4)
O2 C22 C23 C24 -179.3(4)
O2 C22 C27 C26 -179.8(4)
O1 C16 C17 C18 178.4(4)
O1 C16 C21 C20 -178.0(4)
O3 C28 C33 C32 -179.7(4)
O3 C28 C29 C30 179.7(5)
C22 O2 C8 C3 -177.8(4)
C22 C23 C24 C25 -1.1(7)
C16 O1 C7 C1 174.0(4)
C16 C17 C18 C19 0.2(8)
C16 C21 C20 C19 -1.3(8)
C2 C3 C4 C5 -4.6(7)
C2 C3 C4 C12 177.3(4)
C2 C3 C8 O2 -88.8(5)
C2 C1 C6 C5 -3.8(9)
C2 C1 C6 C14A -165.0(8)
C2 C1 C6 C15B 148.8(9)
C2 C1 C7 O1 -74.6(6)
C5 C4 C12 C13 -84.4(6)
C5 C6 C14A C15A 103.3(12)
C5 C6 C15B C14B -98.3(10)
C3 C2 C10 C11 -86.9(6)
C3 C2 C1 C6 4.4(8)
C3 C2 C1 C7 -172.2(5)
C3 C4 C12 C13 93.6(5)
C10 C2 C3 C4 179.0(4)
C10 C2 C3 C8 -6.5(7)
C10 C2 C1 C6 -174.8(5)
C10 C2 C1 C7 8.5(8)
C31 C32 C33 C28 0.2(8)
C28 O3 C9 C5 177.6(4)
C28 C29 C30 C31 0.0(9)
C4 C5 C6 C1 -1.2(9)
C4 C5 C6 C14A 160.2(8)
C4 C5 C6 C15B -154.5(9)
C4 C5 C9 O3 -84.0(6)
C4 C3 C8 O2 85.8(5)
C32 C31 C30 C29 -1.2(8)
C33 C28 C29 C30 1.2(9)
C26 C25 C24 C23 0.8(7)
C23 C22 C27 C26 0.4(7)
C1 C2 C3 C4 -0.2(7)
C1 C2 C3 C8 174.3(5)
C1 C2 C10 C11 92.3(6)
C1 C6 C14A C15A -95.3(12)
C1 C6 C15B C14B 108.2(11)
C8 O2 C22 C23 0.0(6)
C8 O2 C22 C27 -179.8(4)
C8 C3 C4 C5 -179.3(5)
C8 C3 C4 C12 2.7(7)
C6 C5 C4 C3 5.3(8)
C6 C5 C4 C12 -176.6(5)
C6 C5 C9 O3 88.2(6)
C6 C1 C7 O1 108.7(6)
C27 C22 C23 C24 0.5(6)
C27 C26 C25 I2 177.5(3)
C27 C26 C25 C24 0.1(7)
C25 C26 C27 C22 -0.7(7)
C9 O3 C28 C33 7.6(7)
C9 O3 C28 C29 -170.8(5)
C9 C5 C4 C3 177.4(5)
C9 C5 C4 C12 -4.6(8)
C9 C5 C6 C1 -173.2(6)
C9 C5 C6 C14A -11.9(10)
C9 C5 C6 C15B 33.4(11)
C17 C16 C21 C20 0.5(7)
C18 C19 C20 C21 1.5(8)
C21 C16 C17 C18 0.1(7)
C7 O1 C16 C17 13.2(6)
C7 O1 C16 C21 -168.4(4)
C7 C1 C6 C5 172.9(6)
C7 C1 C6 C14A 11.7(10)
C7 C1 C6 C15B -34.5(11)
C29 C28 C33 C32 -1.3(8)
C20 C19 C18 C17 -1.0(8)
C30 C31 C32 C33 1.0(8)
C37 C38 C39 C34 -2.4(12)
C37 C36 C35 C34 -0.5(16)
C38 C37 C36 C35 -1.8(13)
C36 C37 C38 C39 3.4(12)
C39 C34 C35 C36 1.4(16)
C14A C6 C15B C14B 6.1(8)
C35 C34 C39 C38 0.1(13)
C15B C6 C14A C15A 6.0(17)
